data_7116463
loop_
_publ_author_name
'Liao, Chia-Wei'
'Rao M, Rajeswara'
'Sun, Shih-Sheng'

_publ_section_title
;
 Structural diversity of new solid-state luminophores based on
 quinoxaline-\b-ketoiminate boron difluoride complexes with remarkable
 fluorescence switching properties.
;
_journal_issue 13
_journal_name_full 'Chemical communications (Cambridge, England)'
_journal_page_first 2656
_journal_page_last 2659
_journal_paper_doi 10.1039/c4cc08958h
_journal_volume 51
_journal_year 2015
_chemical_formula_moiety 'C29 H22 B F2 N3 O'
_chemical_formula_sum 'C29 H22 B F2 N3 O'
_chemical_formula_weight 477.31
_chemical_name_systematic
;
 ?
;
_space_group_IT_number 14
_symmetry_cell_setting monoclinic
_symmetry_space_group_name_Hall '-P 2yn'
_symmetry_space_group_name_H-M 'P 1 21/n 1'
_atom_sites_solution_hydrogens geom
_atom_sites_solution_primary direct
_atom_sites_solution_secondary difmap
_audit_update_record
;
2013-07-30 deposited with the CCDC.
2014-12-18 downloaded from the CCDC.
;
_cell_angle_alpha 90
_cell_angle_beta 116.034(2)
_cell_angle_gamma 90
_cell_formula_units_Z 4
_cell_length_a 18.0013(6)
_cell_length_b 6.9212(2)
_cell_length_c 20.2630(7)
_cell_measurement_reflns_used 9143
_cell_measurement_temperature 100.00(10)
_cell_measurement_theta_max 31.11
_cell_measurement_theta_min 2.52
_cell_volume 2268.42(13)
_computing_cell_refinement 'Bruker APEX2'
_computing_data_collection 'Bruker APEX2'
_computing_data_reduction 'Bruker SAINT'
_computing_molecular_graphics 'Ortep-3 for Windows (Farrugia, 1997)'
_computing_publication_material 'WinGX publication routines (Farrugia, 1999)'
_computing_structure_refinement 'SHELXL-97 (Sheldrick, 2008)'
_computing_structure_solution 'SHELXS-97 (Sheldrick, 2008)'
_diffrn_ambient_temperature 100.00(10)
_diffrn_measured_fraction_theta_full 1
_diffrn_measured_fraction_theta_max 1
_diffrn_measurement_device_type 'CCD area detector'
_diffrn_measurement_method 'phi and omega scans'
_diffrn_radiation_monochromator graphite
_diffrn_radiation_type MoK\a
_diffrn_radiation_wavelength 0.71073
_diffrn_reflns_av_R_equivalents 0.0621
_diffrn_reflns_av_unetI/netI 0.0415
_diffrn_reflns_limit_h_max 22
_diffrn_reflns_limit_h_min -22
_diffrn_reflns_limit_k_max 8
_diffrn_reflns_limit_k_min -8
_diffrn_reflns_limit_l_max 25
_diffrn_reflns_limit_l_min -25
_diffrn_reflns_number 35985
_diffrn_reflns_theta_full 25
_diffrn_reflns_theta_max 26.37
_diffrn_reflns_theta_min 1.26
_exptl_absorpt_coefficient_mu 0.097
_exptl_absorpt_correction_T_max 0.9885
_exptl_absorpt_correction_T_min 0.9716
_exptl_absorpt_correction_type multi-scan
_exptl_absorpt_process_details 'Bruker SADABS, 1996'
_exptl_crystal_colour orange
_exptl_crystal_density_diffrn 1.398
_exptl_crystal_density_meas ?
_exptl_crystal_density_method 'not measured'
_exptl_crystal_description niddle
_exptl_crystal_F_000 992
_exptl_crystal_size_max 0.3
_exptl_crystal_size_mid 0.14
_exptl_crystal_size_min 0.12
_refine_diff_density_max 0.236
_refine_diff_density_min -0.208
_refine_diff_density_rms 0.049
_refine_ls_extinction_coef 0.0015(3)
_refine_ls_extinction_expression Fc^*^=kFc[1+0.001xFc^2^\l^3^/sin(2\q)]^-1/4^
_refine_ls_extinction_method SHELXL
_refine_ls_goodness_of_fit_ref 1.01
_refine_ls_hydrogen_treatment constr
_refine_ls_matrix_type full
_refine_ls_number_parameters 327
_refine_ls_number_reflns 4648
_refine_ls_number_restraints 101
_refine_ls_restrained_S_all 0.999
_refine_ls_R_factor_all 0.0727
_refine_ls_R_factor_gt 0.0401
_refine_ls_shift/su_max 0
_refine_ls_shift/su_mean 0
_refine_ls_structure_factor_coef Fsqd
_refine_ls_weighting_details 'calc w=1/[\s^2^(Fo^2^)+(0.0425P)^2^+0.6796P] where P=(Fo^2^+2Fc^2^)/3'
_refine_ls_weighting_scheme calc
_refine_ls_wR_factor_gt 0.0857
_refine_ls_wR_factor_ref 0.1025
_reflns_number_gt 3197
_reflns_number_total 4648
_reflns_threshold_expression >2sigma(I)
_cod_data_source_file c4cc08958h2.cif
_cod_data_source_block i14597
_cod_depositor_comments
;
The following automatic conversions were performed:

'_symmetry_cell_setting' value 'Monoclinic' changed to 'monoclinic'
according to
/usr/data/users/saulius/crontab/automatic-downloads/current/RSC/lib/dictionaries/cif_core.dic
dictionary named 'cif_core.dic' version 2.4.2 from 2011-04-26.

'_exptl_crystal_density_meas' value 'not measured' was changed to '?'
- the value is perceived as not measured.

Automatic conversion script
Id: cif_fix_values 3008 2015-01-20 13:52:24Z robertas 
;
_cod_original_sg_symbol_H-M P2(1)/n
_cod_database_code 7116463

loop_
_symmetry_equiv_pos_as_xyz
'x, y, z'
'-x+1/2, y+1/2, -z+1/2'
'-x, -y, -z'
'x-1/2, -y-1/2, z-1/2'

loop_
_atom_site_label
_atom_site_type_symbol
_atom_site_fract_x
_atom_site_fract_y
_atom_site_fract_z
_atom_site_U_iso_or_equiv
_atom_site_adp_type
_atom_site_occupancy
_atom_site_symmetry_multiplicity
_atom_site_calc_flag
_atom_site_refinement_flags
F1 F 0.31879(6) 0.62214(14) 0.38075(5) 0.0237(3) Uani 1 1 d U
F2 F 0.32497(6) 0.94947(13) 0.37992(5) 0.0235(3) Uani 1 1 d U
O2 O 0.39564(7) 0.78710(17) 0.48866(6) 0.0215(3) Uani 1 1 d U
N7 N 0.58095(9) 0.72800(18) 0.35989(8) 0.0181(3) Uani 1 1 d U
N14 N 0.44515(9) 0.76742(18) 0.39179(7) 0.0158(3) Uani 1 1 d U
N22 N 0.48911(9) 0.73808(19) 0.82571(7) 0.0175(3) Uani 1 1 d U
B1 B 0.36832(12) 0.7829(3) 0.40970(10) 0.0175(4) Uani 1 1 d U
C3 C 0.47242(10) 0.7612(2) 0.53938(9) 0.0154(4) Uani 1 1 d U
C4 C 0.53544(11) 0.7401(2) 0.52008(9) 0.0164(4) Uani 1 1 d U
H4 H 0.59 0.7217 0.5575 0.02 Uiso 1 1 calc R
C5 C 0.52184(10) 0.7448(2) 0.44619(9) 0.0151(4) Uani 1 1 d U
C6 C 0.59055(11) 0.7245(2) 0.42747(9) 0.0174(4) Uani 1 1 d U
C8 C 0.50238(11) 0.7519(2) 0.30481(9) 0.0180(4) Uani 1 1 d U
C9 C 0.49150(12) 0.7546(2) 0.23188(9) 0.0220(4) Uani 1 1 d U
H9 H 0.5381 0.7441 0.2217 0.026 Uiso 1 1 calc R
C10 C 0.41419(12) 0.7720(2) 0.17546(10) 0.0241(4) Uani 1 1 d U
H10 H 0.4071 0.7734 0.1261 0.029 Uiso 1 1 calc R
C11 C 0.34560(12) 0.7879(2) 0.19010(10) 0.0239(4) Uani 1 1 d U
H11 H 0.292 0.799 0.1504 0.029 Uiso 1 1 calc R
C12 C 0.35420(12) 0.7877(2) 0.26055(9) 0.0218(4) Uani 1 1 d U
H12 H 0.307 0.7992 0.2698 0.026 Uiso 1 1 calc R
C13 C 0.43326(11) 0.7704(2) 0.31907(9) 0.0171(4) Uani 1 1 d U
C15 C 0.67594(11) 0.7014(2) 0.48755(9) 0.0203(4) Uani 1 1 d U
H15A H 0.715 0.6865 0.4662 0.03 Uiso 1 1 calc R
H15B H 0.6782 0.5867 0.5167 0.03 Uiso 1 1 calc R
H15C H 0.6907 0.8159 0.5192 0.03 Uiso 1 1 calc R
C16 C 0.48095(10) 0.7595(2) 0.61445(9) 0.0154(4) Uani 1 1 d U
C17 C 0.41369(11) 0.8126(2) 0.62725(9) 0.0171(4) Uani 1 1 d U
H17 H 0.3639 0.8518 0.5869 0.021 Uiso 1 1 calc R
C18 C 0.41718(11) 0.8099(2) 0.69614(9) 0.0178(4) Uani 1 1 d U
H18 H 0.3705 0.8506 0.7028 0.021 Uiso 1 1 calc R
C19 C 0.48840(11) 0.7482(2) 0.75671(9) 0.0153(4) Uani 1 1 d U
C20 C 0.55679(11) 0.6964(2) 0.74466(9) 0.0162(4) Uani 1 1 d U
H20 H 0.6064 0.6556 0.7849 0.019 Uiso 1 1 calc R
C21 C 0.55311(11) 0.7039(2) 0.67532(9) 0.0163(4) Uani 1 1 d U
H21 H 0.6006 0.6705 0.6688 0.02 Uiso 1 1 calc R
C23 C 0.55912(10) 0.6832(2) 0.89137(9) 0.0160(4) Uani 1 1 d U
C24 C 0.54814(11) 0.5462(2) 0.93662(9) 0.0192(4) Uani 1 1 d U
H24 H 0.4953 0.4893 0.9225 0.023 Uiso 1 1 calc R
C25 C 0.61353(11) 0.4924(2) 1.00179(10) 0.0211(4) Uani 1 1 d U
H25 H 0.6055 0.3995 1.0326 0.025 Uiso 1 1 calc R
C26 C 0.69058(11) 0.5733(2) 1.02234(10) 0.0213(4) Uani 1 1 d U
H26 H 0.7357 0.5361 1.0671 0.026 Uiso 1 1 calc R
C27 C 0.70183(11) 0.7089(2) 0.97735(9) 0.0201(4) Uani 1 1 d U
H27 H 0.7549 0.7639 0.9912 0.024 Uiso 1 1 calc R
C28 C 0.63641(11) 0.7648(2) 0.91249(9) 0.0182(4) Uani 1 1 d U
H28 H 0.6445 0.8594 0.8823 0.022 Uiso 1 1 calc R
C29 C 0.41596(11) 0.7831(2) 0.83430(9) 0.0192(4) Uani 1 1 d U
C30 C 0.34587(12) 0.6696(3) 0.80182(10) 0.0295(5) Uani 1 1 d U
H30 H 0.3457 0.5597 0.7736 0.035 Uiso 1 1 calc R
C31 C 0.27633(13) 0.7164(4) 0.81049(12) 0.0445(6) Uani 1 1 d U
H31 H 0.2278 0.64 0.7873 0.053 Uiso 1 1 calc R
C32 C 0.27652(15) 0.8719(4) 0.85223(13) 0.0518(7) Uani 1 1 d U
H32 H 0.2283 0.9036 0.8578 0.062 Uiso 1 1 calc R
C33 C 0.34690(16) 0.9826(3) 0.88613(13) 0.0459(6) Uani 1 1 d U
H33 H 0.3473 1.0891 0.9159 0.055 Uiso 1 1 calc R
C34 C 0.41740(13) 0.9394(3) 0.87713(10) 0.0292(5) Uani 1 1 d U
H34 H 0.4658 1.0164 0.9001 0.035 Uiso 1 1 calc R

loop_
_atom_site_aniso_label
_atom_site_aniso_U_11
_atom_site_aniso_U_22
_atom_site_aniso_U_33
_atom_site_aniso_U_23
_atom_site_aniso_U_13
_atom_site_aniso_U_12
F1 0.0223(6) 0.0275(5) 0.0203(6) -0.0019(4) 0.0085(5) -0.0070(4)
F2 0.0238(6) 0.0267(5) 0.0205(6) 0.0024(4) 0.0101(5) 0.0056(4)
O2 0.0147(6) 0.0359(7) 0.0130(6) 0.0008(5) 0.0051(5) 0.0008(5)
N7 0.0230(8) 0.0161(7) 0.0181(8) 0.0005(6) 0.0117(7) -0.0008(6)
N14 0.0190(8) 0.0160(7) 0.0124(7) -0.0002(5) 0.0069(6) -0.0002(6)
N22 0.0142(8) 0.0265(7) 0.0132(7) 0.0018(6) 0.0072(6) 0.0029(6)
B1 0.0162(10) 0.0215(10) 0.0142(10) 0.0012(8) 0.0061(9) 0.0001(8)
C3 0.0175(9) 0.0126(8) 0.0154(8) 0.0009(6) 0.0064(7) -0.0006(7)
C4 0.0185(9) 0.0170(8) 0.0138(8) 0.0020(7) 0.0072(8) 0.0018(7)
C5 0.0171(9) 0.0121(7) 0.0164(9) 0.0003(6) 0.0076(8) -0.0011(7)
C6 0.0234(10) 0.0118(7) 0.0195(9) 0.0009(7) 0.0118(8) -0.0006(7)
C8 0.0236(10) 0.0144(8) 0.0169(9) -0.0006(7) 0.0097(8) -0.0019(7)
C9 0.0338(11) 0.0178(8) 0.0198(9) 0.0000(7) 0.0168(9) -0.0003(8)
C10 0.0404(12) 0.0197(9) 0.0138(9) 0.0009(7) 0.0134(9) 0.0013(8)
C11 0.0301(11) 0.0215(9) 0.0159(9) 0.0010(7) 0.0063(9) 0.0016(8)
C12 0.0250(10) 0.0227(9) 0.0180(9) 0.0000(7) 0.0096(8) 0.0000(8)
C13 0.0253(10) 0.0139(8) 0.0134(8) -0.0003(6) 0.0097(8) -0.0008(7)
C15 0.0206(10) 0.0253(9) 0.0193(9) 0.0033(7) 0.0127(8) 0.0025(8)
C16 0.0178(9) 0.0140(8) 0.0157(8) -0.0015(6) 0.0084(8) -0.0018(7)
C17 0.0162(9) 0.0185(8) 0.0149(9) -0.0005(7) 0.0051(8) 0.0000(7)
C18 0.0163(9) 0.0202(8) 0.0186(9) -0.0003(7) 0.0091(8) 0.0009(7)
C19 0.0192(9) 0.0144(8) 0.0135(8) -0.0004(6) 0.0082(8) -0.0004(7)
C20 0.0178(9) 0.0164(8) 0.0139(8) 0.0016(6) 0.0065(8) 0.0019(7)
C21 0.0165(9) 0.0161(8) 0.0183(9) -0.0001(7) 0.0096(8) 0.0004(7)
C23 0.0166(9) 0.0206(8) 0.0123(8) -0.0005(7) 0.0077(8) 0.0035(7)
C24 0.0175(10) 0.0233(9) 0.0190(9) 0.0004(7) 0.0102(8) -0.0007(7)
C25 0.0245(10) 0.0245(9) 0.0199(10) 0.0065(7) 0.0150(9) 0.0043(8)
C26 0.0195(10) 0.0276(9) 0.0165(9) 0.0040(7) 0.0076(8) 0.0061(8)
C27 0.0153(9) 0.0265(9) 0.0180(9) -0.0002(7) 0.0068(8) 0.0000(8)
C28 0.0205(10) 0.0204(8) 0.0161(9) 0.0024(7) 0.0101(8) 0.0007(7)
C29 0.0166(9) 0.0287(9) 0.0147(9) 0.0074(7) 0.0090(8) 0.0049(8)
C30 0.0206(11) 0.0439(11) 0.0211(10) 0.0096(9) 0.0065(9) -0.0016(9)
C31 0.0185(11) 0.0837(18) 0.0314(12) 0.0290(12) 0.0109(10) 0.0037(11)
C32 0.0348(14) 0.0948(19) 0.0424(14) 0.0425(14) 0.0321(13) 0.0355(14)
C33 0.0629(17) 0.0535(14) 0.0397(14) 0.0201(11) 0.0394(14) 0.0347(13)
C34 0.0385(13) 0.0308(10) 0.0259(11) 0.0067(8) 0.0210(10) 0.0098(9)

loop_
_atom_type_symbol
_atom_type_description
_atom_type_scat_dispersion_real
_atom_type_scat_dispersion_imag
_atom_type_scat_source
F F 0.0171 0.0103 'International Tables Vol C Tables 4.2.6.8 and 6.1.1.4'
O O 0.0106 0.006 'International Tables Vol C Tables 4.2.6.8 and 6.1.1.4'
N N 0.0061 0.0033 'International Tables Vol C Tables 4.2.6.8 and 6.1.1.4'
B B 0.0013 0.0007 'International Tables Vol C Tables 4.2.6.8 and 6.1.1.4'
C C 0.0033 0.0016 'International Tables Vol C Tables 4.2.6.8 and 6.1.1.4'
H H 0 0 'International Tables Vol C Tables 4.2.6.8 and 6.1.1.4'

loop_
_geom_angle_atom_site_label_1
_geom_angle_atom_site_label_2
_geom_angle_atom_site_label_3
_geom_angle
C3 O2 B1 125.86(13)
C6 N7 C8 118.06(15)
C5 N14 C13 119.64(15)
C5 N14 B1 120.43(13)
C13 N14 B1 119.89(14)
C19 N22 C23 124.38(14)
C19 N22 C29 120.36(14)
C23 N22 C29 115.26(13)
F2 B1 F1 110.62(15)
F2 B1 O2 108.62(14)
F1 B1 O2 109.04(14)
F2 B1 N14 109.98(14)
F1 B1 N14 108.28(13)
O2 B1 N14 110.29(14)
O2 C3 C4 120.64(15)
O2 C3 C16 113.98(14)
C4 C3 C16 125.38(16)
C3 C4 C5 121.72(16)
C3 C4 H4 119.1
C5 C4 H4 119.1
N14 C5 C4 120.74(15)
N14 C5 C6 118.88(14)
C4 C5 C6 120.38(15)
N7 C6 C5 122.53(16)
N7 C6 C15 118.25(15)
C5 C6 C15 119.21(14)
N7 C8 C13 122.29(15)
N7 C8 C9 118.37(16)
C13 C8 C9 119.33(16)
C10 C9 C8 120.22(17)
C10 C9 H9 119.9
C8 C9 H9 119.9
C9 C10 C11 120.08(16)
C9 C10 H10 120
C11 C10 H10 120
C12 C11 C10 121.13(18)
C12 C11 H11 119.4
C10 C11 H11 119.4
C11 C12 C13 119.42(17)
C11 C12 H12 120.3
C13 C12 H12 120.3
N14 C13 C8 118.59(16)
N14 C13 C12 121.59(16)
C8 C13 C12 119.81(15)
C6 C15 H15A 109.5
C6 C15 H15B 109.5
H15A C15 H15B 109.5
C6 C15 H15C 109.5
H15A C15 H15C 109.5
H15B C15 H15C 109.5
C17 C16 C21 117.10(15)
C17 C16 C3 119.26(15)
C21 C16 C3 123.63(15)
C18 C17 C16 122.07(16)
C18 C17 H17 119
C16 C17 H17 119
C17 C18 C19 120.88(16)
C17 C18 H18 119.6
C19 C18 H18 119.6
N22 C19 C18 119.81(15)
N22 C19 C20 122.64(15)
C18 C19 C20 117.55(15)
C21 C20 C19 120.98(16)
C21 C20 H20 119.5
C19 C20 H20 119.5
C20 C21 C16 121.37(16)
C20 C21 H21 119.3
C16 C21 H21 119.3
C28 C23 C24 119.24(16)
C28 C23 N22 122.48(15)
C24 C23 N22 118.26(15)
C25 C24 C23 120.39(16)
C25 C24 H24 119.8
C23 C24 H24 119.8
C24 C25 C26 120.13(16)
C24 C25 H25 119.9
C26 C25 H25 119.9
C25 C26 C27 119.65(17)
C25 C26 H26 120.2
C27 C26 H26 120.2
C28 C27 C26 120.47(17)
C28 C27 H27 119.8
C26 C27 H27 119.8
C27 C28 C23 120.12(16)
C27 C28 H28 119.9
C23 C28 H28 119.9
C34 C29 C30 120.39(18)
C34 C29 N22 118.75(17)
C30 C29 N22 120.84(16)
C31 C30 C29 119.7(2)
C31 C30 H30 120.1
C29 C30 H30 120.1
C32 C31 C30 120.5(2)
C32 C31 H31 119.7
C30 C31 H31 119.7
C31 C32 C33 119.9(2)
C31 C32 H32 120.1
C33 C32 H32 120.1
C32 C33 C34 120.5(2)
C32 C33 H33 119.8
C34 C33 H33 119.8
C29 C34 C33 119.0(2)
C29 C34 H34 120.5
C33 C34 H34 120.5

loop_
_geom_bond_atom_site_label_1
_geom_bond_atom_site_label_2
_geom_bond_distance
F1 B1 1.385(2)
F2 B1 1.374(2)
O2 C3 1.324(2)
O2 B1 1.453(2)
N7 C6 1.303(2)
N7 C8 1.374(2)
N14 C5 1.345(2)
N14 C13 1.393(2)
N14 B1 1.580(2)
N22 C19 1.394(2)
N22 C23 1.425(2)
N22 C29 1.436(2)
C3 C4 1.360(2)
C3 C16 1.460(2)
C4 C5 1.408(2)
C4 H4 0.95
C5 C6 1.451(2)
C6 C15 1.493(2)
C8 C13 1.401(2)
C8 C9 1.403(2)
C9 C10 1.364(3)
C9 H9 0.95
C10 C11 1.395(3)
C10 H10 0.95
C11 C12 1.367(2)
C11 H11 0.95
C12 C13 1.402(2)
C12 H12 0.95
C15 H15A 0.98
C15 H15B 0.98
C15 H15C 0.98
C16 C17 1.394(2)
C16 C21 1.397(2)
C17 C18 1.370(2)
C17 H17 0.95
C18 C19 1.397(2)
C18 H18 0.95
C19 C20 1.403(2)
C20 C21 1.378(2)
C20 H20 0.95
C21 H21 0.95
C23 C28 1.384(2)
C23 C24 1.392(2)
C24 C25 1.380(2)
C24 H24 0.95
C25 C26 1.380(2)
C25 H25 0.95
C26 C27 1.384(2)
C26 H26 0.95
C27 C28 1.380(2)
C27 H27 0.95
C28 H28 0.95
C29 C34 1.380(2)
C29 C30 1.383(3)
C30 C31 1.377(3)
C30 H30 0.95
C31 C32 1.368(4)
C31 H31 0.95
C32 C33 1.378(4)
C32 H32 0.95
C33 C34 1.391(3)
C33 H33 0.95
C34 H34 0.95

loop_
_geom_torsion_atom_site_label_1
_geom_torsion_atom_site_label_2
_geom_torsion_atom_site_label_3
_geom_torsion_atom_site_label_4
_geom_torsion
C3 O2 B1 F2 -127.32(16)
C3 O2 B1 F1 112.05(17)
C3 O2 B1 N14 -6.7(2)
C5 N14 B1 F2 125.04(15)
C13 N14 B1 F2 -57.22(19)
C5 N14 B1 F1 -113.98(15)
C13 N14 B1 F1 63.76(18)
C5 N14 B1 O2 5.3(2)
C13 N14 B1 O2 -177.00(13)
B1 O2 C3 C4 4.5(2)
B1 O2 C3 C16 -175.87(14)
O2 C3 C4 C5 0.0(2)
C16 C3 C4 C5 -179.58(14)
C13 N14 C5 C4 -179.61(14)
B1 N14 C5 C4 -1.9(2)
C13 N14 C5 C6 0.2(2)
B1 N14 C5 C6 177.94(14)
C3 C4 C5 N14 -1.1(2)
C3 C4 C5 C6 179.12(14)
C8 N7 C6 C5 0.0(2)
C8 N7 C6 C15 -179.13(13)
N14 C5 C6 N7 0.2(2)
C4 C5 C6 N7 -179.98(15)
N14 C5 C6 C15 179.35(14)
C4 C5 C6 C15 -0.8(2)
C6 N7 C8 C13 -0.7(2)
C6 N7 C8 C9 -179.59(14)
N7 C8 C9 C10 177.99(15)
C13 C8 C9 C10 -1.0(2)
C8 C9 C10 C11 0.2(2)
C9 C10 C11 C12 0.5(3)
C10 C11 C12 C13 -0.3(2)
C5 N14 C13 C8 -0.8(2)
B1 N14 C13 C8 -178.55(14)
C5 N14 C13 C12 178.01(14)
B1 N14 C13 C12 0.3(2)
N7 C8 C13 N14 1.1(2)
C9 C8 C13 N14 179.97(14)
N7 C8 C13 C12 -177.77(14)
C9 C8 C13 C12 1.1(2)
C11 C12 C13 N14 -179.30(15)
C11 C12 C13 C8 -0.5(2)
O2 C3 C16 C17 -9.5(2)
C4 C3 C16 C17 170.06(15)
O2 C3 C16 C21 169.30(14)
C4 C3 C16 C21 -11.1(2)
C21 C16 C17 C18 -0.4(2)
C3 C16 C17 C18 178.55(15)
C16 C17 C18 C19 -1.8(2)
C23 N22 C19 C18 -177.88(15)
C29 N22 C19 C18 2.6(2)
C23 N22 C19 C20 2.8(2)
C29 N22 C19 C20 -176.69(15)
C17 C18 C19 N22 -176.98(15)
C17 C18 C19 C20 2.4(2)
N22 C19 C20 C21 178.43(15)
C18 C19 C20 C21 -0.9(2)
C19 C20 C21 C16 -1.2(2)
C17 C16 C21 C20 1.9(2)
C3 C16 C21 C20 -177.01(15)
C19 N22 C23 C28 49.9(2)
C29 N22 C23 C28 -130.53(17)
C19 N22 C23 C24 -131.91(16)
C29 N22 C23 C24 47.6(2)
C28 C23 C24 C25 0.1(2)
N22 C23 C24 C25 -178.16(15)
C23 C24 C25 C26 -0.5(2)
C24 C25 C26 C27 0.2(3)
C25 C26 C27 C28 0.6(3)
C26 C27 C28 C23 -1.0(3)
C24 C23 C28 C27 0.7(2)
N22 C23 C28 C27 178.81(15)
C19 N22 C29 C34 -116.49(18)
C23 N22 C29 C34 64.0(2)
C19 N22 C29 C30 65.0(2)
C23 N22 C29 C30 -114.52(18)
C34 C29 C30 C31 2.0(3)
N22 C29 C30 C31 -179.60(16)
C29 C30 C31 C32 -1.4(3)
C30 C31 C32 C33 -0.2(3)
C31 C32 C33 C34 1.2(3)
C30 C29 C34 C33 -1.0(3)
N22 C29 C34 C33 -179.45(16)
C32 C33 C34 C29 -0.6(3)
